data_4080992
loop_
_publ_author_name
'Karwasara, Surendar'
'Sharma, Mahendra Kumar'
'Tripathi, Rupali'
'Nagendran, Selvarajan'

_publ_section_title
;
 Synthesis and Reactivity ofN-Aminotroponiminatogermylenepyrrole and Its
 Derivatives
;
_journal_issue 14
_journal_name_full Organometallics
_journal_page_first 3830
_journal_paper_doi 10.1021/om4003158
_journal_volume 32
_journal_year 2013
_chemical_formula_moiety 'C21 H28 Ge N2 S Se'
_chemical_formula_sum 'C21 H28 Ge N2 S Se'
_chemical_formula_weight 492.09
_chemical_name_systematic
; 
 ? 
;
_space_group_IT_number 14
_symmetry_cell_setting monoclinic
_symmetry_space_group_name_Hall '-P 2yn'
_symmetry_space_group_name_H-M 'P 1 21/n 1'
_atom_sites_solution_hydrogens geom
_atom_sites_solution_primary direct
_atom_sites_solution_secondary difmap
_audit_creation_method SHELXL-97
_cell_angle_alpha 90.00
_cell_angle_beta 108.952(2)
_cell_angle_gamma 90.00
_cell_formula_units_Z 4
_cell_length_a 12.8139(11)
_cell_length_b 12.8085(12)
_cell_length_c 14.3119(13)
_cell_measurement_temperature 170(2)
_cell_measurement_theta_max 25.000
_cell_measurement_theta_min 2.19
_cell_volume 2221.6(3)
_computing_cell_refinement 'Bruker SMART'
_computing_data_collection 'Bruker SMART'
_computing_data_reduction 'Bruker SAINT'
_computing_molecular_graphics 'Bruker SHELXTL'
_computing_publication_material 'Bruker SHELXTL'
_computing_structure_refinement 'SHELXL-97 (Sheldrick, 1997)'
_computing_structure_solution 'SHELXS-97 (Sheldrick, 1990)'
_diffrn_ambient_temperature 170(2)
_diffrn_measured_fraction_theta_full 1.000
_diffrn_measured_fraction_theta_max 1.000
_diffrn_measurement_device_type 'CCD area detector'
_diffrn_measurement_method 'phi and omega scans'
_diffrn_radiation_monochromator graphite
_diffrn_radiation_source 'fine-focus sealed tube'
_diffrn_radiation_type MoK\a
_diffrn_radiation_wavelength 0.71073
_diffrn_reflns_av_R_equivalents 0.0411
_diffrn_reflns_av_sigmaI/netI 0.0447
_diffrn_reflns_limit_h_max 15
_diffrn_reflns_limit_h_min -15
_diffrn_reflns_limit_k_max 15
_diffrn_reflns_limit_k_min -15
_diffrn_reflns_limit_l_max 17
_diffrn_reflns_limit_l_min -17
_diffrn_reflns_number 11463
_diffrn_reflns_theta_full 25.00
_diffrn_reflns_theta_max 25.00
_diffrn_reflns_theta_min 2.19
_exptl_absorpt_coefficient_mu 3.119
_exptl_absorpt_correction_T_max 0.405
_exptl_absorpt_correction_T_min 0.287
_exptl_absorpt_correction_type multi-scan
_exptl_absorpt_process_details '(SADABS; Bruker, 2000)'
_exptl_crystal_colour yellow
_exptl_crystal_density_diffrn 1.471
_exptl_crystal_density_method 'not measured'
_exptl_crystal_description block
_exptl_crystal_F_000 1000.0
_exptl_crystal_size_max 0.473
_exptl_crystal_size_mid 0.344
_exptl_crystal_size_min 0.290
_refine_diff_density_max 0.683
_refine_diff_density_min -0.504
_refine_diff_density_rms 0.155
_refine_ls_extinction_method none
_refine_ls_goodness_of_fit_ref 1.158
_refine_ls_hydrogen_treatment constr
_refine_ls_matrix_type full
_refine_ls_number_parameters 239
_refine_ls_number_reflns 3914
_refine_ls_number_restraints 0
_refine_ls_restrained_S_all 1.158
_refine_ls_R_factor_all 0.0561
_refine_ls_R_factor_gt 0.0420
_refine_ls_shift/su_max 0.004
_refine_ls_shift/su_mean 0.000
_refine_ls_structure_factor_coef Fsqd
_refine_ls_weighting_details 'calc w=1/[\s^2^(Fo^2^)+(0.0712P)^2^+0.4195P] where P=(Fo^2^+2Fc^2^)/3'
_refine_ls_weighting_scheme calc
_refine_ls_wR_factor_gt 0.1129
_refine_ls_wR_factor_ref 0.1340
_reflns_number_gt 3141
_reflns_number_total 3914
_reflns_threshold_expression >2sigma(I)
_cod_data_source_file om4003158_si_002.cif
_cod_data_source_block 9
_cod_original_sg_symbol_H-M 'P 21/n'
_cod_database_code 4080992

loop_
_symmetry_equiv_pos_as_xyz
'x, y, z'
'-x+1/2, y+1/2, -z+1/2'
'-x, -y, -z'
'x-1/2, -y-1/2, z-1/2'

loop_
_atom_site_label
_atom_site_type_symbol
_atom_site_fract_x
_atom_site_fract_y
_atom_site_fract_z
_atom_site_U_iso_or_equiv
_atom_site_adp_type
_atom_site_occupancy
_atom_site_symmetry_multiplicity
_atom_site_calc_flag
_atom_site_refinement_flags
Ge1 Ge 0.45193(4) 0.77617(4) 0.20851(3) 0.03163(18) Uani 1 1 d .
Se1 Se 0.31204(5) 0.70197(5) 0.26084(4) 0.0531(2) Uani 1 1 d .
S1 S 0.60160(11) 0.70055(10) 0.27170(10) 0.0489(4) Uani 1 1 d .
N1 N 0.3917(3) 0.7994(3) 0.0713(2) 0.0276(8) Uani 1 1 d .
C1 C 0.3640(3) 0.8993(3) 0.0463(3) 0.0266(9) Uani 1 1 d .
C8 C 0.3602(4) 0.7136(3) -0.0011(3) 0.0314(10) Uani 1 1 d .
H8A H 0.2863 0.7268 -0.0457 0.038 Uiso 1 1 calc R
H8B H 0.3579 0.6492 0.0339 0.038 Uiso 1 1 calc R
C16 C 0.1916(4) 0.7923(4) 0.1946(4) 0.0392(11) Uani 1 1 d .
C10 C 0.4361(4) 0.6981(3) -0.0617(3) 0.0342(10) Uani 1 1 d .
H10 H 0.4516 0.7668 -0.0844 0.041 Uiso 1 1 calc R
C3 C 0.2760(4) 1.0235(4) -0.0951(3) 0.0407(12) Uani 1 1 d .
H3 H 0.2449 1.0220 -0.1635 0.049 Uiso 1 1 calc R
C7 C 0.3898(3) 0.9704(3) 0.1318(3) 0.0281(9) Uani 1 1 d .
C2 C 0.3140(4) 0.9281(3) -0.0525(3) 0.0332(10) Uani 1 1 d .
H2 H 0.3046 0.8735 -0.0973 0.040 Uiso 1 1 calc R
C5 C 0.3124(4) 1.1408(4) 0.0469(4) 0.0453(13) Uani 1 1 d .
H5 H 0.3010 1.2091 0.0632 0.054 Uiso 1 1 calc R
C11 C 0.5960(4) 1.0070(4) 0.3510(3) 0.0383(11) Uani 1 1 d .
H11 H 0.6409 0.9472 0.3446 0.046 Uiso 1 1 calc R
N2 N 0.4404(3) 0.9221(3) 0.2187(2) 0.0301(8) Uani 1 1 d .
C6 C 0.3626(4) 1.0769(3) 0.1266(3) 0.0371(11) Uani 1 1 d .
H6 H 0.3816 1.1102 0.1876 0.045 Uiso 1 1 calc R
C12 C 0.5458(4) 0.6489(4) -0.0014(4) 0.0474(13) Uani 1 1 d .
H12A H 0.5861 0.6967 0.0491 0.071 Uiso 1 1 calc R
H12B H 0.5882 0.6334 -0.0440 0.071 Uiso 1 1 calc R
H12C H 0.5321 0.5856 0.0286 0.071 Uiso 1 1 calc R
C9 C 0.4770(4) 0.9720(4) 0.3147(3) 0.0347(11) Uani 1 1 d .
H9A H 0.4655 0.9238 0.3628 0.042 Uiso 1 1 calc R
H9B H 0.4306 1.0324 0.3125 0.042 Uiso 1 1 calc R
C17 C 0.1285(5) 0.7751(5) 0.0986(4) 0.0554(15) Uani 1 1 d .
H17 H 0.1462 0.7196 0.0647 0.067 Uiso 1 1 calc R
C4 C 0.2763(4) 1.1192(4) -0.0540(4) 0.0433(12) Uani 1 1 d .
H4 H 0.2502 1.1750 -0.0969 0.052 Uiso 1 1 calc R
C15 C 0.6325(4) 1.0363(5) 0.4596(3) 0.0537(15) Uani 1 1 d .
H15A H 0.6023 1.1032 0.4670 0.081 Uiso 1 1 calc R
H15B H 0.7116 1.0396 0.4849 0.081 Uiso 1 1 calc R
H15C H 0.6067 0.9847 0.4956 0.081 Uiso 1 1 calc R
C13 C 0.3778(4) 0.6318(4) -0.1529(4) 0.0503(13) Uani 1 1 d .
H13A H 0.3606 0.5644 -0.1323 0.075 Uiso 1 1 calc R
H13B H 0.4254 0.6235 -0.1922 0.075 Uiso 1 1 calc R
H13C H 0.3109 0.6658 -0.1914 0.075 Uiso 1 1 calc R
C14 C 0.6214(4) 1.0971(4) 0.2904(4) 0.0525(14) Uani 1 1 d .
H14A H 0.5821 1.1585 0.2983 0.079 Uiso 1 1 calc R
H14B H 0.5987 1.0779 0.2219 0.079 Uiso 1 1 calc R
H14C H 0.6992 1.1111 0.3134 0.079 Uiso 1 1 calc R
C19 C 0.0397(5) 0.8368(7) 0.0508(5) 0.082(2) Uani 1 1 d .
H19 H -0.0014 0.8252 -0.0151 0.098 Uiso 1 1 calc R
C18 C 0.1634(5) 0.8747(5) 0.2447(5) 0.0621(16) Uani 1 1 d .
H18 H 0.2061 0.8878 0.3098 0.075 Uiso 1 1 calc R
C20 C 0.0730(7) 0.9378(5) 0.2002(7) 0.080(2) Uani 1 1 d .
H20 H 0.0540 0.9921 0.2347 0.096 Uiso 1 1 calc R
C21 C 0.0133(6) 0.9178(6) 0.1047(8) 0.096(3) Uani 1 1 d .
H21 H -0.0475 0.9596 0.0739 0.115 Uiso 1 1 calc R

loop_
_atom_site_aniso_label
_atom_site_aniso_U_11
_atom_site_aniso_U_22
_atom_site_aniso_U_33
_atom_site_aniso_U_23
_atom_site_aniso_U_13
_atom_site_aniso_U_12
Ge1 0.0281(3) 0.0371(3) 0.0248(3) 0.00664(19) 0.0020(2) -0.0031(2)
Se1 0.0425(3) 0.0625(4) 0.0557(4) 0.0282(3) 0.0179(3) -0.0030(3)
S1 0.0339(7) 0.0546(8) 0.0449(8) 0.0106(6) -0.0053(6) 0.0045(6)
N1 0.027(2) 0.0301(19) 0.0211(18) -0.0010(14) 0.0009(15) -0.0033(15)
C1 0.020(2) 0.033(2) 0.026(2) 0.0008(18) 0.0070(18) -0.0034(18)
C8 0.031(3) 0.028(2) 0.033(2) -0.0009(18) 0.007(2) -0.0055(19)
C16 0.034(3) 0.044(3) 0.047(3) 0.004(2) 0.023(2) -0.007(2)
C10 0.034(3) 0.030(2) 0.034(3) 0.0012(19) 0.006(2) 0.001(2)
C3 0.044(3) 0.041(3) 0.030(2) 0.006(2) 0.003(2) 0.006(2)
C7 0.024(2) 0.036(2) 0.023(2) -0.0010(18) 0.0064(18) -0.0023(19)
C2 0.034(3) 0.036(2) 0.027(2) -0.0011(19) 0.006(2) 0.001(2)
C5 0.050(3) 0.030(2) 0.051(3) -0.002(2) 0.009(3) 0.007(2)
C11 0.034(3) 0.047(3) 0.029(2) -0.007(2) 0.004(2) -0.004(2)
N2 0.028(2) 0.039(2) 0.0216(19) -0.0013(15) 0.0062(15) -0.0059(16)
C6 0.040(3) 0.039(3) 0.031(3) -0.009(2) 0.010(2) 0.001(2)
C12 0.039(3) 0.036(3) 0.056(3) -0.002(2) 0.001(2) 0.005(2)
C9 0.033(3) 0.052(3) 0.022(2) -0.004(2) 0.0137(19) -0.004(2)
C17 0.040(3) 0.076(4) 0.052(4) -0.006(3) 0.018(3) -0.003(3)
C4 0.047(3) 0.037(3) 0.040(3) 0.010(2) 0.006(2) 0.007(2)
C15 0.047(3) 0.082(4) 0.033(3) -0.013(3) 0.015(2) -0.016(3)
C13 0.047(3) 0.055(3) 0.043(3) -0.013(3) 0.006(2) 0.005(3)
C14 0.046(3) 0.073(4) 0.040(3) -0.005(3) 0.015(2) -0.018(3)
C19 0.040(4) 0.136(7) 0.068(5) 0.025(5) 0.016(3) 0.010(4)
C18 0.070(4) 0.055(3) 0.064(4) -0.006(3) 0.026(3) -0.017(3)
C20 0.084(5) 0.048(3) 0.133(7) 0.010(4) 0.070(5) 0.004(4)
C21 0.058(5) 0.091(6) 0.141(8) 0.057(6) 0.035(5) 0.026(4)

loop_
_atom_type_symbol
_atom_type_description
_atom_type_scat_dispersion_real
_atom_type_scat_dispersion_imag
_atom_type_scat_source
C C 0.0033 0.0016 'International Tables Vol C Tables 4.2.6.8 and 6.1.1.4'
H H 0.0000 0.0000 'International Tables Vol C Tables 4.2.6.8 and 6.1.1.4'
N N 0.0061 0.0033 'International Tables Vol C Tables 4.2.6.8 and 6.1.1.4'
S S 0.1246 0.1234 'International Tables Vol C Tables 4.2.6.8 and 6.1.1.4'
Ge Ge 0.1547 1.8001 'International Tables Vol C Tables 4.2.6.8 and 6.1.1.4'
Se Se -0.0929 2.2259 'International Tables Vol C Tables 4.2.6.8 and 6.1.1.4'

loop_
_geom_angle_atom_site_label_1
_geom_angle_atom_site_label_2
_geom_angle_atom_site_label_3
_geom_angle
N2 Ge1 N1 84.73(14)
N2 Ge1 S1 120.91(11)
N1 Ge1 S1 122.36(12)
N2 Ge1 Se1 106.79(11)
N1 Ge1 Se1 107.36(11)
S1 Ge1 Se1 111.35(5)
C16 Se1 Ge1 99.94(13)
C1 N1 C8 122.3(3)
C1 N1 Ge1 114.2(3)
C8 N1 Ge1 122.7(3)
N1 C1 C2 121.0(4)
N1 C1 C7 113.5(4)
C2 C1 C7 125.5(4)
N1 C8 C10 114.8(3)
N1 C8 H8A 108.6
C10 C8 H8A 108.6
N1 C8 H8B 108.6
C10 C8 H8B 108.6
H8A C8 H8B 107.5
C17 C16 C18 118.2(5)
C17 C16 Se1 121.2(4)
C18 C16 Se1 120.5(4)
C8 C10 C12 112.1(4)
C8 C10 C13 109.5(4)
C12 C10 C13 110.9(4)
C8 C10 H10 108.1
C12 C10 H10 108.1
C13 C10 H10 108.1
C4 C3 C2 131.0(4)
C4 C3 H3 114.5
C2 C3 H3 114.5
N2 C7 C6 122.0(4)
N2 C7 C1 113.1(4)
C6 C7 C1 124.9(4)
C3 C2 C1 131.2(4)
C3 C2 H2 114.4
C1 C2 H2 114.4
C6 C5 C4 130.4(4)
C6 C5 H5 114.8
C4 C5 H5 114.8
C9 C11 C15 111.5(4)
C9 C11 C14 113.8(4)
C15 C11 C14 109.8(4)
C9 C11 H11 107.1
C15 C11 H11 107.1
C14 C11 H11 107.1
C7 N2 C9 125.6(4)
C7 N2 Ge1 114.2(3)
C9 N2 Ge1 120.1(3)
C5 C6 C7 131.3(4)
C5 C6 H6 114.3
C7 C6 H6 114.3
C10 C12 H12A 109.5
C10 C12 H12B 109.5
H12A C12 H12B 109.5
C10 C12 H12C 109.5
H12A C12 H12C 109.5
H12B C12 H12C 109.5
N2 C9 C11 115.9(3)
N2 C9 H9A 108.3
C11 C9 H9A 108.3
N2 C9 H9B 108.3
C11 C9 H9B 108.3
H9A C9 H9B 107.4
C16 C17 C19 122.2(6)
C16 C17 H17 118.9
C19 C17 H17 118.9
C3 C4 C5 125.4(5)
C3 C4 H4 117.3
C5 C4 H4 117.3
C11 C15 H15A 109.5
C11 C15 H15B 109.5
H15A C15 H15B 109.5
C11 C15 H15C 109.5
H15A C15 H15C 109.5
H15B C15 H15C 109.5
C10 C13 H13A 109.5
C10 C13 H13B 109.5
H13A C13 H13B 109.5
C10 C13 H13C 109.5
H13A C13 H13C 109.5
H13B C13 H13C 109.5
C11 C14 H14A 109.5
C11 C14 H14B 109.5
H14A C14 H14B 109.5
C11 C14 H14C 109.5
H14A C14 H14C 109.5
H14B C14 H14C 109.5
C17 C19 C21 117.5(7)
C17 C19 H19 121.2
C21 C19 H19 121.2
C20 C18 C16 121.7(6)
C20 C18 H18 119.1
C16 C18 H18 119.1
C21 C20 C18 117.8(7)
C21 C20 H20 121.1
C18 C20 H20 121.1
C20 C21 C19 122.5(7)
C20 C21 H21 118.7
C19 C21 H21 118.7

loop_
_geom_bond_atom_site_label_1
_geom_bond_atom_site_label_2
_geom_bond_distance
Ge1 N2 1.884(4)
Ge1 N1 1.886(3)
Ge1 S1 2.0754(14)
Ge1 Se1 2.3558(7)
Se1 C16 1.915(5)
N1 C1 1.345(5)
N1 C8 1.474(5)
C1 C2 1.399(6)
C1 C7 1.475(6)
C8 C10 1.512(6)
C8 H8A 0.9700
C8 H8B 0.9700
C16 C17 1.367(7)
C16 C18 1.388(7)
C10 C12 1.526(6)
C10 C13 1.534(6)
C10 H10 0.9800
C3 C4 1.358(7)
C3 C2 1.383(6)
C3 H3 0.9300
C7 N2 1.351(5)
C7 C6 1.403(6)
C2 H2 0.9300
C5 C6 1.381(6)
C5 C4 1.394(7)
C5 H5 0.9300
C11 C9 1.509(6)
C11 C15 1.518(6)
C11 C14 1.541(7)
C11 H11 0.9800
N2 C9 1.449(5)
C6 H6 0.9300
C12 H12A 0.9600
C12 H12B 0.9600
C12 H12C 0.9600
C9 H9A 0.9700
C9 H9B 0.9700
C17 C19 1.372(9)
C17 H17 0.9300
C4 H4 0.9300
C15 H15A 0.9600
C15 H15B 0.9600
C15 H15C 0.9600
C13 H13A 0.9600
C13 H13B 0.9600
C13 H13C 0.9600
C14 H14A 0.9600
C14 H14B 0.9600
C14 H14C 0.9600
C19 C21 1.398(11)
C19 H19 0.9300
C18 C20 1.386(9)
C18 H18 0.9300
C20 C21 1.357(10)
C20 H20 0.9300
C21 H21 0.9300

loop_
_geom_torsion_atom_site_label_1
_geom_torsion_atom_site_label_2
_geom_torsion_atom_site_label_3
_geom_torsion_atom_site_label_4
_geom_torsion
N2 Ge1 Se1 C16 43.70(19)
N1 Ge1 Se1 C16 -45.95(19)
S1 Ge1 Se1 C16 177.65(16)
N2 Ge1 N1 C1 -3.8(3)
S1 Ge1 N1 C1 -127.3(3)
Se1 Ge1 N1 C1 102.2(3)
N2 Ge1 N1 C8 -173.9(3)
S1 Ge1 N1 C8 62.6(3)
Se1 Ge1 N1 C8 -67.9(3)
C8 N1 C1 C2 -7.0(6)
Ge1 N1 C1 C2 -177.2(3)
C8 N1 C1 C7 171.9(4)
Ge1 N1 C1 C7 1.7(5)
C1 N1 C8 C10 83.3(5)
Ge1 N1 C8 C10 -107.4(4)
Ge1 Se1 C16 C17 84.5(4)
Ge1 Se1 C16 C18 -98.4(4)
N1 C8 C10 C12 73.5(5)
N1 C8 C10 C13 -163.0(4)
N1 C1 C7 N2 2.5(5)
C2 C1 C7 N2 -178.6(4)
N1 C1 C7 C6 -175.5(4)
C2 C1 C7 C6 3.4(7)
C4 C3 C2 C1 0.5(10)
N1 C1 C2 C3 178.0(5)
C7 C1 C2 C3 -0.8(8)
C6 C7 N2 C9 -2.9(7)
C1 C7 N2 C9 179.0(4)
C6 C7 N2 Ge1 172.5(3)
C1 C7 N2 Ge1 -5.5(4)
N1 Ge1 N2 C7 5.2(3)
S1 Ge1 N2 C7 130.1(3)
Se1 Ge1 N2 C7 -101.3(3)
N1 Ge1 N2 C9 -179.1(3)
S1 Ge1 N2 C9 -54.2(3)
Se1 Ge1 N2 C9 74.4(3)
C4 C5 C6 C7 -2.2(10)
N2 C7 C6 C5 179.4(5)
C1 C7 C6 C5 -2.8(8)
C7 N2 C9 C11 -94.4(5)
Ge1 N2 C9 C11 90.5(4)
C15 C11 C9 N2 -167.7(4)
C14 C11 C9 N2 67.4(5)
C18 C16 C17 C19 0.7(8)
Se1 C16 C17 C19 177.9(5)
C2 C3 C4 C5 -3.8(10)
C6 C5 C4 C3 5.6(10)
C16 C17 C19 C21 -1.7(9)
C17 C16 C18 C20 0.8(8)
Se1 C16 C18 C20 -176.4(4)
C16 C18 C20 C21 -1.1(9)
C18 C20 C21 C19 0.0(11)
C17 C19 C21 C20 1.3(11)
